data_7030888
loop_
_publ_author_name
'Dash, Subhashree P.'
'Panda, Alok K.'
'Pasayat, Sagarika'
'Dinda, Rupam'
'Biswas, Ashis'
'Tiekink, Edward R. T.'
'Patil, Yogesh P.'
'Nethaji, M.'
'Kaminsky, Werner'
'Mukhopadhyay, Subhadip'
'Bhutia, Sujit K.'

_publ_section_title
;
 Syntheses and structural investigation of some alkali metal ion-mediated
 LV(V)O2(-) (L(2-) = tridentate ONO ligands) species: DNA binding,
 photo-induced DNA cleavage and cytotoxic activities.
;
_journal_issue 26
_journal_name_full 'Dalton transactions (Cambridge, England : 2003)'
_journal_page_first 10139
_journal_page_last 10156
_journal_paper_doi 10.1039/c4dt00883a
_journal_volume 43
_journal_year 2014
_chemical_formula_moiety 'C15 H12 N2 O4 V, H2 O, Cs'
_chemical_formula_sum 'C15 H14 Cs N2 O5 V'
_chemical_formula_weight 486.13
_chemical_name_systematic ?
_space_group_IT_number 14
_symmetry_cell_setting monoclinic
_symmetry_space_group_name_Hall '-P 2ybc'
_symmetry_space_group_name_H-M 'P 1 21/c 1'
_atom_sites_solution_hydrogens geom
_atom_sites_solution_primary direct
_atom_sites_solution_secondary difmap
_audit_creation_method SHELXL-97
_cell_angle_alpha 90.00
_cell_angle_beta 98.682(8)
_cell_angle_gamma 90.00
_cell_formula_units_Z 8
_cell_length_a 15.430(2)
_cell_length_b 7.1128(10)
_cell_length_c 30.505(4)
_cell_measurement_reflns_used 228
_cell_measurement_temperature 100(2)
_cell_measurement_theta_max 20
_cell_measurement_theta_min 3
_cell_volume 3309.6(8)
_computing_cell_refinement 'SAINT (Bruker, 2007)'
_computing_data_collection 'APEX2 (Bruker, 2007)'
_computing_data_reduction 'SAINT (Bruker, 2007)'
_computing_molecular_graphics 'ORTEP-3 for Windows (Farrugia, 2012)'
_computing_publication_material 'SHELXL97 (Sheldrick, 2008)'
_computing_structure_refinement 'SHELXL97 (Sheldrick, 2008)'
_computing_structure_solution 'SHELXS97 (Sheldrick, 2008)'
_diffrn_ambient_temperature 100(2)
_diffrn_measured_fraction_theta_full 0.996
_diffrn_measured_fraction_theta_max 0.971
_diffrn_measurement_device_type 'Bruker APEXII CCD area-detector'
_diffrn_measurement_method '\f and \w scans'
_diffrn_radiation_monochromator graphite
_diffrn_radiation_source 'fine-focus sealed tube'
_diffrn_radiation_type MoK\a
_diffrn_radiation_wavelength 0.71069
_diffrn_reflns_av_R_equivalents 0.0494
_diffrn_reflns_av_sigmaI/netI 0.0266
_diffrn_reflns_limit_h_max 20
_diffrn_reflns_limit_h_min -20
_diffrn_reflns_limit_k_max 9
_diffrn_reflns_limit_k_min -9
_diffrn_reflns_limit_l_max 40
_diffrn_reflns_limit_l_min -40
_diffrn_reflns_number 107431
_diffrn_reflns_theta_full 25.00
_diffrn_reflns_theta_max 28.43
_diffrn_reflns_theta_min 1.75
_exptl_absorpt_coefficient_mu 2.795
_exptl_absorpt_correction_T_max 0.8964
_exptl_absorpt_correction_T_min 0.4877
_exptl_absorpt_correction_type multi-scan
_exptl_absorpt_process_details 'SADABS (Bruker, 2007)'
_exptl_crystal_colour yellow
_exptl_crystal_density_diffrn 1.951
_exptl_crystal_density_method 'not measured'
_exptl_crystal_description prism
_exptl_crystal_F_000 1888
_exptl_crystal_size_max 0.30
_exptl_crystal_size_mid 0.07
_exptl_crystal_size_min 0.04
_refine_diff_density_max 0.954
_refine_diff_density_min -0.916
_refine_diff_density_rms 0.108
_refine_ls_extinction_method none
_refine_ls_goodness_of_fit_ref 1.128
_refine_ls_hydrogen_treatment mixed
_refine_ls_matrix_type full
_refine_ls_number_parameters 447
_refine_ls_number_reflns 8117
_refine_ls_number_restraints 6
_refine_ls_restrained_S_all 1.128
_refine_ls_R_factor_all 0.0401
_refine_ls_R_factor_gt 0.0280
_refine_ls_shift/su_max 0.002
_refine_ls_shift/su_mean 0.000
_refine_ls_structure_factor_coef Fsqd
_refine_ls_weighting_details 'calc w=1/[\s^2^(Fo^2^)+(0.0186P)^2^+5.7119P] where P=(Fo^2^+2Fc^2^)/3'
_refine_ls_weighting_scheme calc
_refine_ls_wR_factor_gt 0.0540
_refine_ls_wR_factor_ref 0.0594
_reflns_number_gt 6866
_reflns_number_total 8117
_reflns_threshold_expression I>2\s(I)
_cod_data_source_file c4dt00883a2.cif
_cod_data_source_block 7
_cod_depositor_comments 'Adding full bibliography for 7030887--7030890.cif.'
_cod_original_cell_volume 3309.5(8)
_cod_original_sg_symbol_H-M 'P 21/c'
_cod_database_code 7030888

loop_
_symmetry_equiv_pos_as_xyz
'x, y, z'
'-x, y+1/2, -z+1/2'
'-x, -y, -z'
'x, -y-1/2, z-1/2'

loop_
_atom_site_label
_atom_site_type_symbol
_atom_site_fract_x
_atom_site_fract_y
_atom_site_fract_z
_atom_site_U_iso_or_equiv
_atom_site_adp_type
_atom_site_occupancy
_atom_site_symmetry_multiplicity
_atom_site_calc_flag
_atom_site_refinement_flags
V1 V 0.31421(3) 0.50616(6) 0.419472(15) 0.01389(10) Uani 1 1 d .
O1 O 0.22169(13) 0.6833(3) 0.41094(6) 0.0190(4) Uani 1 1 d .
O2 O 0.36688(13) 0.2759(3) 0.39947(6) 0.0169(4) Uani 1 1 d .
O3 O 0.27466(14) 0.3941(3) 0.45887(6) 0.0207(4) Uani 1 1 d .
O4 O 0.40053(14) 0.6258(3) 0.44121(7) 0.0237(5) Uani 1 1 d .
N1 N 0.30898(15) 0.5391(3) 0.34910(7) 0.0142(5) Uani 1 1 d .
N2 N 0.35430(15) 0.4004(3) 0.32924(7) 0.0156(5) Uani 1 1 d .
C1 C 0.20533(18) 0.8290(4) 0.38309(9) 0.0155(6) Uani 1 1 d .
C2 C 0.15969(19) 0.9826(4) 0.39728(10) 0.0194(6) Uani 1 1 d .
H2 H 0.1411 0.9785 0.4256 0.023 Uiso 1 1 calc R
C3 C 0.14130(19) 1.1395(4) 0.37095(10) 0.0209(6) Uani 1 1 d .
H3 H 0.1109 1.2428 0.3812 0.025 Uiso 1 1 calc R
C4 C 0.1675(2) 1.1457(4) 0.32929(10) 0.0235(7) Uani 1 1 d .
H4 H 0.1557 1.2537 0.3111 0.028 Uiso 1 1 calc R
C5 C 0.21059(19) 0.9950(4) 0.31479(10) 0.0195(6) Uani 1 1 d .
H5 H 0.2270 1.0002 0.2860 0.023 Uiso 1 1 calc R
C6 C 0.23163(18) 0.8326(4) 0.34069(9) 0.0150(5) Uani 1 1 d .
C7 C 0.27789(18) 0.6772(4) 0.32321(9) 0.0151(6) Uani 1 1 d .
C8 C 0.2910(2) 0.6825(4) 0.27542(9) 0.0213(6) Uani 1 1 d .
H8A H 0.3326 0.7825 0.2712 0.032 Uiso 1 1 calc R
H8B H 0.2347 0.7072 0.2567 0.032 Uiso 1 1 calc R
H8C H 0.3141 0.5613 0.2672 0.032 Uiso 1 1 calc R
C9 C 0.38241(18) 0.2728(4) 0.35834(9) 0.0143(5) Uani 1 1 d .
C10 C 0.43278(18) 0.1128(4) 0.34391(9) 0.0146(5) Uani 1 1 d .
C11 C 0.45522(19) 0.1110(4) 0.30116(9) 0.0185(6) Uani 1 1 d .
H11 H 0.4378 0.2122 0.2815 0.022 Uiso 1 1 calc R
C12 C 0.5025(2) -0.0370(4) 0.28745(10) 0.0233(7) Uani 1 1 d .
H12 H 0.5179 -0.0363 0.2584 0.028 Uiso 1 1 calc R
C13 C 0.5278(2) -0.1865(4) 0.31567(10) 0.0216(6) Uani 1 1 d .
H13 H 0.5604 -0.2879 0.3061 0.026 Uiso 1 1 calc R
C14 C 0.50511(19) -0.1869(4) 0.35796(10) 0.0208(6) Uani 1 1 d .
H14 H 0.5214 -0.2898 0.3773 0.025 Uiso 1 1 calc R
C15 C 0.45868(19) -0.0376(4) 0.37204(10) 0.0189(6) Uani 1 1 d .
H15 H 0.4444 -0.0378 0.4013 0.023 Uiso 1 1 calc R
V2 V 0.15908(3) 0.09752(6) 0.566620(14) 0.01348(10) Uani 1 1 d .
N3 N 0.19496(15) 0.1316(3) 0.63745(7) 0.0136(5) Uani 1 1 d .
N4 N 0.16121(15) -0.0046(3) 0.66347(7) 0.0153(5) Uani 1 1 d .
O5 O 0.26326(13) 0.2350(3) 0.56633(6) 0.0181(4) Uani 1 1 d .
O6 O 0.11633(13) -0.1270(3) 0.59407(6) 0.0154(4) Uani 1 1 d .
O7 O 0.16170(13) -0.0148(3) 0.51938(6) 0.0184(4) Uani 1 1 d .
O8 O 0.07911(13) 0.2468(3) 0.55854(6) 0.0199(4) Uani 1 1 d .
C16 C 0.28867(18) 0.3913(4) 0.58953(9) 0.0147(5) Uani 1 1 d .
C17 C 0.3348(2) 0.5273(4) 0.56900(9) 0.0194(6) Uani 1 1 d .
H17 H 0.3476 0.5054 0.5399 0.023 Uiso 1 1 calc R
C18 C 0.3619(2) 0.6925(4) 0.59053(10) 0.0212(6) Uani 1 1 d .
H18 H 0.3934 0.7828 0.5763 0.025 Uiso 1 1 calc R
C19 C 0.3431(2) 0.7274(4) 0.63297(10) 0.0209(6) Uani 1 1 d .
H19 H 0.3597 0.8432 0.6474 0.025 Uiso 1 1 calc R
C20 C 0.30033(19) 0.5924(4) 0.65391(9) 0.0177(6) Uani 1 1 d .
H20 H 0.2892 0.6158 0.6832 0.021 Uiso 1 1 calc R
C21 C 0.27242(18) 0.4203(4) 0.63340(9) 0.0151(5) Uani 1 1 d .
C22 C 0.23259(18) 0.2766(4) 0.65813(9) 0.0142(5) Uani 1 1 d .
C23 C 0.2344(2) 0.3007(4) 0.70726(9) 0.0202(6) Uani 1 1 d .
H23A H 0.1908 0.3948 0.7126 0.030 Uiso 1 1 calc R
H23B H 0.2928 0.3425 0.7209 0.030 Uiso 1 1 calc R
H23C H 0.2207 0.1804 0.7203 0.030 Uiso 1 1 calc R
C24 C 0.12070(18) -0.1309(4) 0.63748(9) 0.0136(5) Uani 1 1 d .
C25 C 0.07765(18) -0.2914(4) 0.65664(9) 0.0145(5) Uani 1 1 d .
C26 C 0.06005(19) -0.2855(4) 0.70019(9) 0.0176(6) Uani 1 1 d .
H26 H 0.0784 -0.1805 0.7185 0.021 Uiso 1 1 calc R
C27 C 0.0157(2) -0.4331(4) 0.71673(10) 0.0203(6) Uani 1 1 d .
H27 H 0.0040 -0.4286 0.7464 0.024 Uiso 1 1 calc R
C28 C -0.0115(2) -0.5874(4) 0.69023(10) 0.0210(6) Uani 1 1 d .
H28 H -0.0430 -0.6866 0.7015 0.025 Uiso 1 1 calc R
C29 C 0.00748(19) -0.5958(4) 0.64716(9) 0.0178(6) Uani 1 1 d .
H29 H -0.0099 -0.7021 0.6291 0.021 Uiso 1 1 calc R
C30 C 0.05176(18) -0.4488(4) 0.63066(9) 0.0161(6) Uani 1 1 d .
H30 H 0.0647 -0.4553 0.6012 0.019 Uiso 1 1 calc R
Cs1 Cs 0.334800(12) 0.01514(2) 0.485145(6) 0.01687(5) Uani 1 1 d .
Cs2 Cs 0.123036(12) -0.41337(2) 0.492030(6) 0.01960(5) Uani 1 1 d .
O1W O 0.50006(15) 0.2458(3) 0.48336(7) 0.0244(5) Uani 1 1 d D
H1W1 H 0.472(2) 0.324(3) 0.4663(8) 0.037 Uiso 1 1 d D
H1W2 H 0.529(2) 0.299(4) 0.5056(7) 0.037 Uiso 1 1 d D
O2W O 0.03509(14) -0.7693(3) 0.46180(7) 0.0223(5) Uani 1 1 d D
H2W1 H -0.0043(16) -0.825(4) 0.4442(9) 0.033 Uiso 1 1 d D
H2W2 H 0.0660(18) -0.848(3) 0.4780(9) 0.033 Uiso 1 1 d D

loop_
_atom_site_aniso_label
_atom_site_aniso_U_11
_atom_site_aniso_U_22
_atom_site_aniso_U_33
_atom_site_aniso_U_23
_atom_site_aniso_U_13
_atom_site_aniso_U_12
V1 0.0187(2) 0.0130(2) 0.0106(2) 0.00153(17) 0.00424(18) 0.00292(19)
O1 0.0259(11) 0.0178(10) 0.0151(10) 0.0041(8) 0.0086(8) 0.0082(9)
O2 0.0248(11) 0.0156(10) 0.0117(9) 0.0018(7) 0.0076(8) 0.0046(8)
O3 0.0299(12) 0.0175(10) 0.0171(10) 0.0045(8) 0.0113(9) 0.0074(9)
O4 0.0254(12) 0.0255(11) 0.0198(11) -0.0026(9) 0.0023(9) -0.0020(9)
N1 0.0161(12) 0.0147(11) 0.0124(11) -0.0006(9) 0.0039(9) 0.0006(9)
N2 0.0182(12) 0.0135(11) 0.0159(12) -0.0009(9) 0.0047(9) 0.0023(9)
C1 0.0148(14) 0.0152(13) 0.0156(14) 0.0016(10) -0.0008(11) 0.0013(11)
C2 0.0177(14) 0.0209(15) 0.0196(14) -0.0020(11) 0.0028(11) 0.0008(12)
C3 0.0184(15) 0.0182(14) 0.0256(16) -0.0005(12) 0.0020(12) 0.0041(12)
C4 0.0218(16) 0.0187(15) 0.0291(17) 0.0085(12) 0.0016(13) 0.0033(12)
C5 0.0202(15) 0.0207(15) 0.0176(14) 0.0053(11) 0.0026(12) 0.0016(12)
C6 0.0147(14) 0.0153(13) 0.0141(13) 0.0023(10) -0.0006(11) -0.0011(11)
C7 0.0144(14) 0.0178(14) 0.0124(13) 0.0006(10) -0.0001(11) -0.0050(11)
C8 0.0292(17) 0.0224(15) 0.0125(14) 0.0027(11) 0.0040(12) 0.0033(13)
C9 0.0140(14) 0.0158(13) 0.0136(13) -0.0013(10) 0.0035(11) -0.0006(11)
C10 0.0161(14) 0.0151(13) 0.0127(13) -0.0020(10) 0.0022(11) -0.0011(11)
C11 0.0233(15) 0.0183(14) 0.0145(14) -0.0003(11) 0.0050(11) 0.0022(12)
C12 0.0271(17) 0.0257(16) 0.0187(15) -0.0039(12) 0.0085(13) 0.0032(13)
C13 0.0204(16) 0.0202(15) 0.0247(16) -0.0072(12) 0.0046(12) 0.0037(12)
C14 0.0208(16) 0.0174(14) 0.0242(16) 0.0021(12) 0.0036(12) 0.0043(12)
C15 0.0201(15) 0.0195(14) 0.0181(14) 0.0030(11) 0.0067(12) 0.0016(12)
V2 0.0188(2) 0.0125(2) 0.0097(2) -0.00123(17) 0.00398(18) -0.00221(19)
N3 0.0172(12) 0.0129(11) 0.0115(11) -0.0001(8) 0.0044(9) 0.0002(9)
N4 0.0200(12) 0.0147(11) 0.0118(11) 0.0010(9) 0.0045(9) -0.0011(10)
O5 0.0230(11) 0.0189(10) 0.0135(10) -0.0050(8) 0.0064(8) -0.0075(8)
O6 0.0196(10) 0.0165(10) 0.0102(9) -0.0009(7) 0.0023(8) -0.0043(8)
O7 0.0256(11) 0.0173(10) 0.0132(9) -0.0028(8) 0.0057(8) -0.0053(9)
O8 0.0239(11) 0.0226(11) 0.0134(10) -0.0002(8) 0.0037(8) 0.0020(9)
C16 0.0137(13) 0.0152(13) 0.0146(13) -0.0017(10) 0.0007(10) -0.0015(11)
C17 0.0247(16) 0.0192(15) 0.0138(13) 0.0005(11) 0.0013(11) -0.0024(12)
C18 0.0204(16) 0.0207(15) 0.0215(15) 0.0041(12) 0.0002(12) -0.0049(12)
C19 0.0242(16) 0.0144(14) 0.0232(16) -0.0038(11) 0.0010(12) -0.0026(12)
C20 0.0182(14) 0.0177(14) 0.0166(14) -0.0054(11) 0.0011(11) 0.0009(12)
C21 0.0135(13) 0.0164(13) 0.0151(13) -0.0005(11) 0.0009(11) 0.0009(11)
C22 0.0135(13) 0.0170(14) 0.0117(13) -0.0026(10) 0.0009(10) 0.0008(11)
C23 0.0281(17) 0.0200(15) 0.0126(14) -0.0039(11) 0.0033(12) -0.0041(12)
C24 0.0158(14) 0.0138(13) 0.0120(13) 0.0013(10) 0.0041(10) 0.0024(11)
C25 0.0138(14) 0.0142(13) 0.0157(14) 0.0016(10) 0.0025(11) 0.0026(11)
C26 0.0212(15) 0.0181(14) 0.0138(14) 0.0003(11) 0.0034(11) 0.0001(12)
C27 0.0227(15) 0.0230(15) 0.0166(14) 0.0032(11) 0.0078(12) -0.0015(12)
C28 0.0215(15) 0.0202(15) 0.0217(15) 0.0056(12) 0.0051(12) -0.0027(12)
C29 0.0206(15) 0.0131(13) 0.0194(14) -0.0004(11) 0.0026(11) 0.0003(11)
C30 0.0191(14) 0.0168(14) 0.0125(13) 0.0014(10) 0.0023(11) 0.0031(11)
Cs1 0.01915(9) 0.01493(9) 0.01747(9) 0.00186(6) 0.00580(7) 0.00149(7)
Cs2 0.02269(10) 0.01461(9) 0.02401(10) -0.00372(7) 0.01165(7) -0.00339(7)
O1W 0.0244(12) 0.0244(11) 0.0219(11) 0.0046(9) -0.0046(9) -0.0001(10)
O2W 0.0246(12) 0.0210(11) 0.0191(11) -0.0006(8) -0.0034(9) -0.0022(9)

loop_
_atom_type_symbol
_atom_type_description
_atom_type_scat_dispersion_real
_atom_type_scat_dispersion_imag
_atom_type_scat_source
C C 0.0033 0.0016 'International Tables Vol C Tables 4.2.6.8 and 6.1.1.4'
H H 0.0000 0.0000 'International Tables Vol C Tables 4.2.6.8 and 6.1.1.4'
N N 0.0061 0.0033 'International Tables Vol C Tables 4.2.6.8 and 6.1.1.4'
O O 0.0106 0.0060 'International Tables Vol C Tables 4.2.6.8 and 6.1.1.4'
V V 0.3005 0.5294 'International Tables Vol C Tables 4.2.6.8 and 6.1.1.4'
Cs Cs -0.3680 2.1192 'International Tables Vol C Tables 4.2.6.8 and 6.1.1.4'

loop_
_geom_angle_atom_site_label_1
_geom_angle_atom_site_label_2
_geom_angle_atom_site_label_3
_geom_angle
_geom_angle_site_symmetry_1
_geom_angle_site_symmetry_3
O4 V1 O3 109.10(11) . .
O4 V1 O1 105.12(10) . .
O3 V1 O1 93.91(9) . .
O4 V1 O2 102.11(10) . .
O3 V1 O2 92.28(9) . .
O1 V1 O2 148.28(9) . .
O4 V1 N1 104.71(10) . .
O3 V1 N1 145.65(10) . .
O1 V1 N1 82.89(8) . .
O2 V1 N1 74.68(8) . .
O4 V1 Cs2 109.02(8) . 1_565
O3 V1 Cs2 43.32(7) . 1_565
O1 V1 Cs2 51.30(6) . 1_565
O2 V1 Cs2 131.84(6) . 1_565
N1 V1 Cs2 128.28(6) . 1_565
O4 V1 Cs1 104.61(8) . .
O3 V1 Cs1 38.69(7) . .
O1 V1 Cs1 130.47(6) . .
O2 V1 Cs1 54.90(5) . .
N1 V1 Cs1 125.57(6) . .
Cs2 V1 Cs1 81.798(11) 1_565 .
O4 V1 Cs1 49.31(8) . 1_565
O3 V1 Cs1 94.63(7) . 1_565
O1 V1 Cs1 58.93(7) . 1_565
O2 V1 Cs1 151.21(6) . 1_565
N1 V1 Cs1 112.20(6) . 1_565
Cs2 V1 Cs1 67.280(9) 1_565 1_565
Cs1 V1 Cs1 121.763(15) . 1_565
C1 O1 V1 131.94(18) . .
C1 O1 Cs2 126.58(16) . 1_565
V1 O1 Cs2 100.92(7) . 1_565
C1 O1 Cs1 85.24(15) . 1_565
V1 O1 Cs1 93.85(8) . 1_565
Cs2 O1 Cs1 83.92(4) 1_565 1_565
C9 O2 V1 117.05(17) . .
C9 O2 Cs1 144.84(16) . .
V1 O2 Cs1 95.97(6) . .
V1 O3 Cs1 120.85(9) . .
V1 O3 Cs2 114.83(9) . 1_565
Cs1 O3 Cs2 123.87(7) . 1_565
V1 O4 Cs1 108.65(10) . 1_565
C7 N1 N2 115.5(2) . .
C7 N1 V1 129.89(19) . .
N2 N1 V1 114.18(16) . .
C9 N2 N1 109.6(2) . .
O1 C1 C2 117.5(2) . .
O1 C1 C6 122.8(2) . .
C2 C1 C6 119.7(3) . .
O1 C1 Cs1 73.49(14) . 1_565
C2 C1 Cs1 72.11(16) . 1_565
C6 C1 Cs1 124.99(18) . 1_565
C3 C2 C1 121.3(3) . .
C3 C2 Cs1 117.3(2) . 1_565
C1 C2 Cs1 85.56(17) . 1_565
C3 C2 H2 119.4 . .
C1 C2 H2 119.4 . .
Cs1 C2 H2 67.2 1_565 .
C2 C3 C4 119.7(3) . .
C2 C3 H3 120.2 . .
C4 C3 H3 120.2 . .
C5 C4 C3 119.5(3) . .
C5 C4 H4 120.2 . .
C3 C4 H4 120.2 . .
C4 C5 C6 122.8(3) . .
C4 C5 H5 118.6 . .
C6 C5 H5 118.6 . .
C5 C6 C1 117.0(3) . .
C5 C6 C7 120.0(2) . .
C1 C6 C7 123.0(2) . .
N1 C7 C6 120.3(2) . .
N1 C7 C8 121.0(3) . .
C6 C7 C8 118.7(2) . .
C7 C8 H8A 109.5 . .
C7 C8 H8B 109.5 . .
H8A C8 H8B 109.5 . .
C7 C8 H8C 109.5 . .
H8A C8 H8C 109.5 . .
H8B C8 H8C 109.5 . .
N2 C9 O2 123.5(2) . .
N2 C9 C10 118.0(2) . .
O2 C9 C10 118.5(2) . .
C15 C10 C11 118.6(3) . .
C15 C10 C9 121.4(2) . .
C11 C10 C9 119.9(2) . .
C12 C11 C10 120.4(3) . .
C12 C11 H11 119.8 . .
C10 C11 H11 119.8 . .
C11 C12 C13 120.5(3) . .
C11 C12 H12 119.7 . .
C13 C12 H12 119.7 . .
C12 C13 C14 119.5(3) . .
C12 C13 H13 120.2 . .
C14 C13 H13 120.2 . .
C15 C14 C13 120.1(3) . .
C15 C14 H14 120.0 . .
C13 C14 H14 120.0 . .
C14 C15 C10 120.8(3) . .
C14 C15 H15 119.6 . .
C10 C15 H15 119.6 . .
O8 V2 O7 107.61(10) . .
O8 V2 O5 106.90(10) . .
O7 V2 O5 96.52(9) . .
O8 V2 O6 107.53(10) . .
O7 V2 O6 91.88(9) . .
O5 V2 O6 140.05(9) . .
O8 V2 N3 98.81(9) . .
O7 V2 N3 152.76(10) . .
O5 V2 N3 81.75(9) . .
O6 V2 N3 73.55(8) . .
O8 V2 Cs1 125.16(7) . .
O7 V2 Cs1 43.74(7) . .
O5 V2 Cs1 53.99(6) . .
O6 V2 Cs1 116.75(6) . .
N3 V2 Cs1 122.94(6) . .
O8 V2 Cs2 47.95(7) . 1_565
O7 V2 Cs2 86.90(7) . 1_565
O5 V2 Cs2 66.78(6) . 1_565
O6 V2 Cs2 152.93(6) . 1_565
N3 V2 Cs2 116.56(6) . 1_565
Cs1 V2 Cs2 80.145(11) . 1_565
O8 V2 Cs2 116.18(8) . .
O7 V2 Cs2 31.20(7) . .
O5 V2 Cs2 118.75(6) . .
O6 V2 Cs2 60.71(5) . .
N3 V2 Cs2 128.31(6) . .
Cs1 V2 Cs2 65.786(9) . .
Cs2 V2 Cs2 115.127(15) 1_565 .
C22 N3 N4 116.8(2) . .
C22 N3 V2 127.06(18) . .
N4 N3 V2 115.30(16) . .
C24 N4 N3 108.6(2) . .
C16 O5 V2 127.47(17) . .
C16 O5 Cs1 133.75(16) . .
V2 O5 Cs1 98.16(7) . .
C24 O6 V2 118.47(17) . .
C24 O6 Cs2 145.45(16) . .
V2 O6 Cs2 92.00(6) . .
V2 O7 Cs2 132.16(9) . .
V2 O7 Cs1 114.01(9) . .
Cs2 O7 Cs1 96.89(5) . .
V2 O8 Cs2 110.64(9) . 1_565
V2 O8 Cs2 154.78(10) . 3_556
Cs2 O8 Cs2 74.35(4) 1_565 3_556
O5 C16 C17 117.6(2) . .
O5 C16 C21 122.7(2) . .
C17 C16 C21 119.7(3) . .
O5 C16 Cs2 77.66(14) . 1_565
C17 C16 Cs2 74.37(16) . 1_565
C21 C16 Cs2 118.92(18) . 1_565
C18 C17 C16 120.8(3) . .
C18 C17 Cs2 112.02(19) . 1_565
C16 C17 Cs2 84.49(17) . 1_565
C18 C17 H17 119.6 . .
C16 C17 H17 119.6 . .
Cs2 C17 H17 73.6 1_565 .
C17 C18 C19 120.3(3) . .
C17 C18 H18 119.8 . .
C19 C18 H18 119.8 . .
C20 C19 C18 119.3(3) . .
C20 C19 H19 120.4 . .
C18 C19 H19 120.4 . .
C19 C20 C21 122.3(3) . .
C19 C20 H20 118.8 . .
C21 C20 H20 118.8 . .
C20 C21 C16 117.4(2) . .
C20 C21 C22 120.1(2) . .
C16 C21 C22 122.4(2) . .
N3 C22 C21 119.8(2) . .
N3 C22 C23 120.9(2) . .
C21 C22 C23 119.3(2) . .
C22 C23 H23A 109.5 . .
C22 C23 H23B 109.5 . .
H23A C23 H23B 109.5 . .
C22 C23 H23C 109.5 . .
H23A C23 H23C 109.5 . .
H23B C23 H23C 109.5 . .
N4 C24 O6 123.2(2) . .
N4 C24 C25 119.7(2) . .
O6 C24 C25 117.0(2) . .
C30 C25 C26 119.0(3) . .
C30 C25 C24 120.0(2) . .
C26 C25 C24 121.0(2) . .
C27 C26 C25 120.0(3) . .
C27 C26 H26 120.0 . .
C25 C26 H26 120.0 . .
C26 C27 C28 120.5(3) . .
C26 C27 H27 119.7 . .
C28 C27 H27 119.7 . .
C27 C28 C29 119.7(3) . .
C27 C28 H28 120.1 . .
C29 C28 H28 120.1 . .
C30 C29 C28 119.8(3) . .
C30 C29 H29 120.1 . .
C28 C29 H29 120.1 . .
C29 C30 C25 120.9(3) . .
C29 C30 H30 119.5 . .
C25 C30 H30 119.5 . .
O3 Cs1 O7 84.20(5) . .
O3 Cs1 O1W 74.33(6) . .
O7 Cs1 O1W 146.38(6) . .
O3 Cs1 O1W 145.83(6) . 3_656
O7 Cs1 O1W 124.37(6) . 3_656
O1W Cs1 O1W 71.60(6) . 3_656
O3 Cs1 O5 68.65(5) . .
O7 Cs1 O5 49.61(5) . .
O1W Cs1 O5 97.81(6) . .
O1W Cs1 O5 113.46(5) 3_656 .
O3 Cs1 O4 140.02(5) . 1_545
O7 Cs1 O4 115.05(5) . 1_545
O1W Cs1 O4 97.79(6) . 1_545
O1W Cs1 O4 49.63(5) 3_656 1_545
O5 Cs1 O4 150.55(5) . 1_545
O3 Cs1 O2 49.03(5) . .
O7 Cs1 O2 124.02(5) . .
O1W Cs1 O2 57.06(5) . .
O1W Cs1 O2 110.96(5) 3_656 .
O5 Cs1 O2 116.12(5) . .
O4 Cs1 O2 93.32(5) 1_545 .
O3 Cs1 C2 71.09(6) . 1_545
O7 Cs1 C2 68.94(6) . 1_545
O1W Cs1 C2 124.91(6) . 1_545
O1W Cs1 C2 132.88(6) 3_656 1_545
O5 Cs1 C2 107.55(6) . 1_545
O4 Cs1 C2 83.29(6) 1_545 1_545
O2 Cs1 C2 67.87(6) . 1_545
O3 Cs1 O1 109.50(5) . 1_545
O7 Cs1 O1 78.34(5) . 1_545
O1W Cs1 O1 133.00(5) . 1_545
O1W Cs1 O1 95.69(5) 3_656 1_545
O5 Cs1 O1 127.92(5) . 1_545
O4 Cs1 O1 48.22(5) 1_545 1_545
O2 Cs1 O1 89.25(5) . 1_545
C2 Cs1 O1 38.82(6) 1_545 1_545
O3 Cs1 C1 89.45(6) . 1_545
O7 Cs1 C1 82.63(6) . 1_545
O1W Cs1 C1 121.90(6) . 1_545
O1W Cs1 C1 110.68(6) 3_656 1_545
O5 Cs1 C1 127.75(6) . 1_545
O4 Cs1 C1 61.05(6) 1_545 1_545
O2 Cs1 C1 70.12(6) . 1_545
C2 Cs1 C1 22.33(6) 1_545 1_545
O1 Cs1 C1 21.26(5) 1_545 1_545
O3 Cs1 V2 79.50(4) . .
O7 Cs1 V2 22.25(4) . .
O1W Cs1 V2 125.66(4) . .
O1W Cs1 V2 119.10(4) 3_656 .
O5 Cs1 V2 27.86(3) . .
O4 Cs1 V2 130.96(4) 1_545 .
O2 Cs1 V2 127.43(3) . .
C2 Cs1 V2 88.18(5) 1_545 .
O1 Cs1 V2 100.39(3) 1_545 .
C1 Cs1 V2 104.28(4) 1_545 .
O3 Cs1 V1 20.47(4) . .
O7 Cs1 V1 103.09(4) . .
O1W Cs1 V1 61.64(4) . .
O1W Cs1 V1 131.12(4) 3_656 .
O5 Cs1 V1 87.22(4) . .
O4 Cs1 V1 122.21(4) 1_545 .
O2 Cs1 V1 29.14(3) . .
C2 Cs1 V1 71.51(5) 1_545 .
O1 Cs1 V1 105.46(3) 1_545 .
C1 Cs1 V1 84.20(4) 1_545 .
V2 Cs1 V1 99.969(12) . .
O3 Cs1 H1W1 60.2(4) . .
O7 Cs1 H1W1 139.8(5) . .
O1W Cs1 H1W1 15.3(2) . .
O1W Cs1 H1W1 86.1(3) 3_656 .
O5 Cs1 H1W1 96.8(6) . .
O4 Cs1 H1W1 104.7(6) 1_545 .
O2 Cs1 H1W1 44.1(3) . .
C2 Cs1 H1W1 111.5(3) 1_545 .
O1 Cs1 H1W1 128.7(5) 1_545 .
C1 Cs1 H1W1 112.9(4) 1_545 .
V2 Cs1 H1W1 123.2(6) . .
V1 Cs1 H1W1 46.4(3) . .
O2W Cs2 O7 164.33(6) . .
O2W Cs2 O3 81.32(6) . 1_545
O7 Cs2 O3 113.09(6) . 1_545
O2W Cs2 O1 101.21(6) . 1_545
O7 Cs2 O1 85.01(5) . 1_545
O3 Cs2 O1 49.32(5) 1_545 1_545
O2W Cs2 O2W 97.92(5) . 3_546
O7 Cs2 O2W 68.47(5) . 3_546
O3 Cs2 O2W 173.63(5) 1_545 3_546
O1 Cs2 O2W 136.76(5) 1_545 3_546
O2W Cs2 O8 55.62(5) . 1_545
O7 Cs2 O8 125.12(5) . 1_545
O3 Cs2 O8 96.64(5) 1_545 1_545
O1 Cs2 O8 143.92(5) 1_545 1_545
O2W Cs2 O8 77.85(5) 3_546 1_545
O2W Cs2 O8 79.30(6) . 3_556
O7 Cs2 O8 85.89(5) . 3_556
O3 Cs2 O8 134.15(5) 1_545 3_556
O1 Cs2 O8 94.83(5) 1_545 3_556
O2W Cs2 O8 51.42(5) 3_546 3_556
O8 Cs2 O8 105.65(4) 1_545 3_556
O2W Cs2 O6 131.19(5) . .
O7 Cs2 O6 43.92(5) . .
O3 Cs2 O6 130.39(5) 1_545 .
O1 Cs2 O6 127.54(5) 1_545 .
O2W Cs2 O6 46.13(5) 3_546 .
O8 Cs2 O6 81.52(5) 1_545 .
O8 Cs2 O6 92.76(4) 3_556 .
O2W Cs2 C17 114.53(6) . 1_545
O7 Cs2 C17 79.26(6) . 1_545
O3 Cs2 C17 60.77(6) 1_545 1_545
O1 Cs2 C17 92.14(6) 1_545 1_545
O2W Cs2 C17 114.34(6) 3_546 1_545
O8 Cs2 C17 76.85(6) 1_545 1_545
O8 Cs2 C17 162.98(6) 3_556 1_545
O6 Cs2 C17 70.76(5) . 1_545
O2W Cs2 C16 98.69(6) . 1_545
O7 Cs2 C16 92.59(6) . 1_545
O3 Cs2 C16 68.85(6) 1_545 1_545
O1 Cs2 C16 109.76(5) 1_545 1_545
O2W Cs2 C16 105.12(6) 3_546 1_545
O8 Cs2 C16 55.73(5) 1_545 1_545
O8 Cs2 C16 155.15(5) 3_556 1_545
O6 Cs2 C16 69.75(5) . 1_545
C17 Cs2 C16 21.14(6) 1_545 1_545
O2W Cs2 V1 92.70(4) . 1_545
O7 Cs2 V1 99.08(4) . 1_545
O3 Cs2 V1 21.85(4) 1_545 1_545
O1 Cs2 V1 27.77(4) 1_545 1_545
O2W Cs2 V1 163.76(4) 3_546 1_545
O8 Cs2 V1 118.37(4) 1_545 1_545
O8 Cs2 V1 119.51(3) 3_556 1_545
O6 Cs2 V1 131.06(3) . 1_545
C17 Cs2 V1 71.55(5) 1_545 1_545
C16 Cs2 V1 85.25(4) 1_545 1_545
O2W Cs2 Cs2 52.25(4) . 3_546
O7 Cs2 Cs2 113.72(4) . 3_546
O3 Cs2 Cs2 133.19(4) 1_545 3_546
O1 Cs2 Cs2 136.22(4) 1_545 3_546
O2W Cs2 Cs2 45.66(4) 3_546 3_546
O8 Cs2 Cs2 54.84(4) 1_545 3_546
O8 Cs2 Cs2 50.80(3) 3_556 3_546
O6 Cs2 Cs2 85.54(3) . 3_546
C17 Cs2 Cs2 128.96(5) 1_545 3_546
C16 Cs2 Cs2 108.50(4) 1_545 3_546
V1 Cs2 Cs2 143.183(11) 1_545 3_546
O2W Cs2 H2W2 14.9(3) . .
O7 Cs2 H2W2 170.0(6) . .
O3 Cs2 H2W2 74.3(6) 1_545 .
O1 Cs2 H2W2 105.0(6) 1_545 .
O2W Cs2 H2W2 103.4(6) 3_546 .
O8 Cs2 H2W2 45.6(5) 1_545 .
O8 Cs2 H2W2 93.4(3) 3_556 .
O6 Cs2 H2W2 126.3(6) . .
C17 Cs2 H2W2 99.8(3) 1_545 .
C16 Cs2 H2W2 83.9(3) 1_545 .
V1 Cs2 H2W2 89.9(6) 1_545 .
Cs2 Cs2 H2W2 59.2(6) 3_546 .
Cs1 O1W Cs1 108.40(6) . 3_656
Cs1 O1W H1W1 91(2) . .
Cs1 O1W H1W1 153(3) 3_656 .
Cs1 O1W H1W2 125(3) . .
Cs1 O1W H1W2 74(2) 3_656 .
H1W1 O1W H1W2 110.9(17) . .
Cs2 O2W Cs2 82.08(5) . 3_546
Cs2 O2W H2W1 149(2) . .
Cs2 O2W H2W1 87(2) 3_546 .
Cs2 O2W H2W2 101(2) . .
Cs2 O2W H2W2 114(2) 3_546 .
H2W1 O2W H2W2 110.3(16) . .

loop_
_geom_bond_atom_site_label_1
_geom_bond_atom_site_label_2
_geom_bond_distance
_geom_bond_site_symmetry_2
V1 O4 1.634(2) .
V1 O3 1.6352(19) .
V1 O1 1.892(2) .
V1 O2 1.9656(19) .
V1 N1 2.149(2) .
V1 Cs2 3.9873(7) 1_565
V1 Cs1 4.0150(7) .
V1 Cs1 4.1266(7) 1_565
O1 C1 1.340(3) .
O1 Cs2 3.1694(19) 1_565
O1 Cs1 3.542(2) 1_565
O2 C9 1.313(3) .
O2 Cs1 3.3026(18) .
O3 Cs1 2.923(2) .
O3 Cs2 3.014(2) 1_565
O4 Cs1 3.302(2) 1_565
N1 C7 1.305(4) .
N1 N2 1.399(3) .
N2 C9 1.298(4) .
C1 C2 1.403(4) .
C1 C6 1.413(4) .
C1 Cs1 3.682(3) 1_565
C2 C3 1.379(4) .
C2 Cs1 3.514(3) 1_565
C2 H2 0.9500 .
C3 C4 1.392(4) .
C3 H3 0.9500 .
C4 C5 1.369(4) .
C4 H4 0.9500 .
C5 C6 1.410(4) .
C5 H5 0.9500 .
C6 C7 1.459(4) .
C7 C8 1.502(4) .
C8 H8A 0.9800 .
C8 H8B 0.9800 .
C8 H8C 0.9800 .
C9 C10 1.482(4) .
C10 C15 1.392(4) .
C10 C11 1.399(4) .
C11 C12 1.382(4) .
C11 H11 0.9500 .
C12 C13 1.386(4) .
C12 H12 0.9500 .
C13 C14 1.387(4) .
C13 H13 0.9500 .
C14 C15 1.385(4) .
C14 H14 0.9500 .
C15 H15 0.9500 .
V2 O8 1.618(2) .
V2 O7 1.6534(19) .
V2 O5 1.883(2) .
V2 O6 1.9631(19) .
V2 N3 2.162(2) .
V2 Cs1 3.9883(7) .
V2 Cs2 4.1482(7) 1_565
V2 Cs2 4.2790(7) .
N3 C22 1.299(3) .
N3 N4 1.402(3) .
N4 C24 1.295(4) .
O5 C16 1.344(3) .
O5 Cs1 3.2591(19) .
O6 C24 1.316(3) .
O6 Cs2 3.7344(19) .
O7 Cs2 2.9900(19) .
O7 Cs1 3.019(2) .
O8 Cs2 3.292(2) 1_565
O8 Cs2 3.473(2) 3_556
C16 C17 1.404(4) .
C16 C21 1.413(4) .
C16 Cs2 3.875(3) 1_565
C17 C18 1.379(4) .
C17 Cs2 3.749(3) 1_565
C17 H17 0.9500 .
C18 C19 1.391(4) .
C18 H18 0.9500 .
C19 C20 1.376(4) .
C19 H19 0.9500 .
C20 C21 1.412(4) .
C20 H20 0.9500 .
C21 C22 1.460(4) .
C22 C23 1.505(4) .
C23 H23A 0.9800 .
C23 H23B 0.9800 .
C23 H23C 0.9800 .
C24 C25 1.484(4) .
C25 C30 1.395(4) .
C25 C26 1.396(4) .
C26 C27 1.389(4) .
C26 H26 0.9500 .
C27 C28 1.390(4) .
C27 H27 0.9500 .
C28 C29 1.390(4) .
C28 H28 0.9500 .
C29 C30 1.385(4) .
C29 H29 0.9500 .
C30 H30 0.9500 .
Cs1 O1W 3.039(2) .
Cs1 O1W 3.181(2) 3_656
Cs1 O4 3.302(2) 1_545
Cs1 C2 3.514(3) 1_545
Cs1 O1 3.542(2) 1_545
Cs1 C1 3.682(3) 1_545
Cs1 H1W1 3.17(3) .
Cs2 O2W 2.953(2) .
Cs2 O3 3.014(2) 1_545
Cs2 O1 3.1694(19) 1_545
Cs2 O2W 3.265(2) 3_546
Cs2 O8 3.292(2) 1_545
Cs2 O8 3.473(2) 3_556
Cs2 C17 3.749(3) 1_545
Cs2 C16 3.875(3) 1_545
Cs2 V1 3.9873(7) 1_545
Cs2 Cs2 4.0900(7) 3_546
Cs2 H2W2 3.22(3) .
O1W Cs1 3.181(2) 3_656
O1W H1W1 0.837(10) .
O1W H1W2 0.844(10) .
O2W Cs2 3.265(2) 3_546
O2W H2W1 0.847(10) .
O2W H2W2 0.845(10) .

loop_
_geom_torsion_atom_site_label_1
_geom_torsion_atom_site_label_2
_geom_torsion_atom_site_label_3
_geom_torsion_atom_site_label_4
_geom_torsion
_geom_torsion_site_symmetry_1
_geom_torsion_site_symmetry_4
O4 V1 O1 C1 69.1(3) . .
O3 V1 O1 C1 -179.9(2) . .
O2 V1 O1 C1 -79.2(3) . .
N1 V1 O1 C1 -34.3(2) . .
Cs2 V1 O1 C1 171.6(3) 1_565 .
Cs1 V1 O1 C1 -165.9(2) . .
Cs1 V1 O1 C1 87.1(2) 1_565 .
O4 V1 O1 Cs2 -102.48(9) . 1_565
O3 V1 O1 Cs2 8.51(9) . 1_565
O2 V1 O1 Cs2 109.25(14) . 1_565
N1 V1 O1 Cs2 154.15(9) . 1_565
Cs1 V1 O1 Cs2 22.54(10) . 1_565
Cs1 V1 O1 Cs2 -84.54(6) 1_565 1_565
O4 V1 O1 Cs1 -17.94(9) . 1_565
O3 V1 O1 Cs1 93.05(8) . 1_565
O2 V1 O1 Cs1 -166.21(13) . 1_565
N1 V1 O1 Cs1 -121.31(7) . 1_565
Cs2 V1 O1 Cs1 84.54(6) 1_565 1_565
Cs1 V1 O1 Cs1 107.08(6) . 1_565
O4 V1 O2 C9 -93.0(2) . .
O3 V1 O2 C9 156.9(2) . .
O1 V1 O2 C9 55.7(3) . .
N1 V1 O2 C9 9.11(19) . .
Cs2 V1 O2 C9 137.20(17) 1_565 .
Cs1 V1 O2 C9 167.5(2) . .
Cs1 V1 O2 C9 -99.2(2) 1_565 .
O4 V1 O2 Cs1 99.46(9) . .
O3 V1 O2 Cs1 -10.63(9) . .
O1 V1 O2 Cs1 -111.82(14) . .
N1 V1 O2 Cs1 -158.39(9) . .
Cs2 V1 O2 Cs1 -30.29(9) 1_565 .
Cs1 V1 O2 Cs1 93.26(11) 1_565 .
O4 V1 O3 Cs1 -89.68(13) . .
O1 V1 O3 Cs1 162.84(11) . .
O2 V1 O3 Cs1 13.97(12) . .
N1 V1 O3 Cs1 79.74(19) . .
Cs2 V1 O3 Cs1 172.53(18) 1_565 .
Cs1 V1 O3 Cs1 -138.06(9) 1_565 .
O4 V1 O3 Cs2 97.79(12) . 1_565
O1 V1 O3 Cs2 -9.69(11) . 1_565
O2 V1 O3 Cs2 -158.56(10) . 1_565
N1 V1 O3 Cs2 -92.79(17) . 1_565
Cs1 V1 O3 Cs2 -172.53(18) . 1_565
Cs1 V1 O3 Cs2 49.41(9) 1_565 1_565
O3 V1 O4 Cs1 -79.33(11) . 1_565
O1 V1 O4 Cs1 20.36(10) . 1_565
O2 V1 O4 Cs1 -176.07(7) . 1_565
N1 V1 O4 Cs1 106.82(9) . 1_565
Cs2 V1 O4 Cs1 -33.35(9) 1_565 1_565
Cs1 V1 O4 Cs1 -119.56(6) . 1_565
O4 V1 N1 C7 -81.7(3) . .
O3 V1 N1 C7 108.6(3) . .
O1 V1 N1 C7 22.1(2) . .
O2 V1 N1 C7 179.5(3) . .
Cs2 V1 N1 C7 47.8(3) 1_565 .
Cs1 V1 N1 C7 157.7(2) . .
Cs1 V1 N1 C7 -30.1(3) 1_565 .
O4 V1 N1 N2 90.57(19) . .
O3 V1 N1 N2 -79.1(2) . .
O1 V1 N1 N2 -165.60(19) . .
O2 V1 N1 N2 -8.23(17) . .
Cs2 V1 N1 N2 -139.91(15) 1_565 .
Cs1 V1 N1 N2 -30.0(2) . .
Cs1 V1 N1 N2 142.18(15) 1_565 .
C7 N1 N2 C9 179.4(2) . .
V1 N1 N2 C9 6.0(3) . .
V1 O1 C1 C2 -149.9(2) . .
Cs2 O1 C1 C2 19.9(3) 1_565 .
Cs1 O1 C1 C2 -59.0(2) 1_565 .
V1 O1 C1 C6 30.5(4) . .
Cs2 O1 C1 C6 -159.8(2) 1_565 .
Cs1 O1 C1 C6 121.4(3) 1_565 .
V1 O1 C1 Cs1 -90.9(2) . 1_565
Cs2 O1 C1 Cs1 78.81(14) 1_565 1_565
O1 C1 C2 C3 179.0(3) . .
C6 C1 C2 C3 -1.3(4) . .
Cs1 C1 C2 C3 119.4(3) 1_565 .
O1 C1 C2 Cs1 59.7(2) . 1_565
C6 C1 C2 Cs1 -120.6(2) . 1_565
C1 C2 C3 C4 0.7(5) . .
Cs1 C2 C3 C4 102.8(3) 1_565 .
C2 C3 C4 C5 0.6(5) . .
C3 C4 C5 C6 -1.3(5) . .
C4 C5 C6 C1 0.7(4) . .
C4 C5 C6 C7 -179.8(3) . .
O1 C1 C6 C5 -179.7(3) . .
C2 C1 C6 C5 0.6(4) . .
Cs1 C1 C6 C5 -87.5(3) 1_565 .
O1 C1 C6 C7 0.8(4) . .
C2 C1 C6 C7 -178.9(3) . .
Cs1 C1 C6 C7 93.0(3) 1_565 .
N2 N1 C7 C6 -178.2(2) . .
V1 N1 C7 C6 -6.0(4) . .
N2 N1 C7 C8 0.1(4) . .
V1 N1 C7 C8 172.3(2) . .
C5 C6 C7 N1 169.8(3) . .
C1 C6 C7 N1 -10.7(4) . .
C5 C6 C7 C8 -8.5(4) . .
C1 C6 C7 C8 171.0(3) . .
N1 N2 C9 O2 1.9(4) . .
N1 N2 C9 C10 -179.7(2) . .
V1 O2 C9 N2 -9.7(4) . .
Cs1 O2 C9 N2 148.3(2) . .
V1 O2 C9 C10 171.88(19) . .
Cs1 O2 C9 C10 -30.1(4) . .
N2 C9 C10 C15 -174.5(3) . .
O2 C9 C10 C15 4.0(4) . .
N2 C9 C10 C11 5.5(4) . .
O2 C9 C10 C11 -176.0(3) . .
C15 C10 C11 C12 -0.3(4) . .
C9 C10 C11 C12 179.7(3) . .
C10 C11 C12 C13 0.6(5) . .
C11 C12 C13 C14 0.1(5) . .
C12 C13 C14 C15 -0.9(5) . .
C13 C14 C15 C10 1.2(5) . .
C11 C10 C15 C14 -0.5(4) . .
C9 C10 C15 C14 179.4(3) . .
O8 V2 N3 C22 -70.4(2) . .
O7 V2 N3 C22 123.7(3) . .
O5 V2 N3 C22 35.5(2) . .
O6 V2 N3 C22 -176.2(2) . .
Cs1 V2 N3 C22 72.2(2) . .
Cs2 V2 N3 C22 -23.3(2) 1_565 .
Cs2 V2 N3 C22 155.8(2) . .
O8 V2 N3 N4 98.66(18) . .
O7 V2 N3 N4 -67.2(3) . .
O5 V2 N3 N4 -155.40(19) . .
O6 V2 N3 N4 -7.13(17) . .
Cs1 V2 N3 N4 -118.71(16) . .
Cs2 V2 N3 N4 145.79(15) 1_565 .
Cs2 V2 N3 N4 -35.1(2) . .
C22 N3 N4 C24 175.3(2) . .
V2 N3 N4 C24 5.1(3) . .
O8 V2 O5 C16 50.4(2) . .
O7 V2 O5 C16 161.1(2) . .
O6 V2 O5 C16 -98.1(2) . .
N3 V2 O5 C16 -46.4(2) . .
Cs1 V2 O5 C16 171.9(3) . .
Cs2 V2 O5 C16 77.3(2) 1_565 .
Cs2 V2 O5 C16 -175.78(19) . .
O8 V2 O5 Cs1 -121.55(8) . .
O7 V2 O5 Cs1 -10.89(9) . .
O6 V2 O5 Cs1 89.93(12) . .
N3 V2 O5 Cs1 141.69(8) . .
Cs2 V2 O5 Cs1 -94.68(5) 1_565 .
Cs2 V2 O5 Cs1 12.28(8) . .
O8 V2 O6 C24 -86.3(2) . .
O7 V2 O6 C24 164.6(2) . .
O5 V2 O6 C24 62.1(2) . .
N3 V2 O6 C24 7.98(19) . .
Cs1 V2 O6 C24 127.06(17) . .
Cs2 V2 O6 C24 -108.55(19) 1_565 .
Cs2 V2 O6 C24 163.0(2) . .
O8 V2 O6 Cs2 110.69(8) . .
O7 V2 O6 Cs2 1.56(8) . .
O5 V2 O6 Cs2 -100.91(11) . .
N3 V2 O6 Cs2 -155.06(8) . .
Cs1 V2 O6 Cs2 -35.98(6) . .
Cs2 V2 O6 Cs2 88.42(12) 1_565 .
O8 V2 O7 Cs2 -111.69(14) . .
O5 V2 O7 Cs2 138.24(13) . .
O6 V2 O7 Cs2 -2.63(14) . .
N3 V2 O7 Cs2 53.6(3) . .
Cs1 V2 O7 Cs2 125.47(17) . .
Cs2 V2 O7 Cs2 -155.56(12) 1_565 .
O8 V2 O7 Cs1 122.84(10) . .
O5 V2 O7 Cs1 12.77(10) . .
O6 V2 O7 Cs1 -128.10(9) . .
N3 V2 O7 Cs1 -71.8(2) . .
Cs2 V2 O7 Cs1 78.97(7) 1_565 .
Cs2 V2 O7 Cs1 -125.47(17) . .
O7 V2 O8 Cs2 -68.74(11) . 1_565
O5 V2 O8 Cs2 34.02(10) . 1_565
O6 V2 O8 Cs2 -166.57(7) . 1_565
N3 V2 O8 Cs2 118.01(8) . 1_565
Cs1 V2 O8 Cs2 -23.46(12) . 1_565
Cs2 V2 O8 Cs2 -101.17(7) . 1_565
O7 V2 O8 Cs2 28.3(3) . 3_556
O5 V2 O8 Cs2 131.1(2) . 3_556
O6 V2 O8 Cs2 -69.5(2) . 3_556
N3 V2 O8 Cs2 -144.9(2) . 3_556
Cs1 V2 O8 Cs2 73.6(2) . 3_556
Cs2 V2 O8 Cs2 97.1(2) 1_565 3_556
Cs2 V2 O8 Cs2 -4.1(3) . 3_556
V2 O5 C16 C17 -144.1(2) . .
Cs1 O5 C16 C17 24.9(4) . .
V2 O5 C16 C21 37.4(4) . .
Cs1 O5 C16 C21 -153.7(2) . .
V2 O5 C16 Cs2 -79.23(17) . 1_565
Cs1 O5 C16 Cs2 89.70(18) . 1_565
O5 C16 C17 C18 179.1(3) . .
C21 C16 C17 C18 -2.4(4) . .
Cs2 C16 C17 C18 112.4(3) 1_565 .
O5 C16 C17 Cs2 66.7(2) . 1_565
C21 C16 C17 Cs2 -114.7(2) . 1_565
C16 C17 C18 C19 -0.5(5) . .
Cs2 C17 C18 C19 96.4(3) 1_565 .
C17 C18 C19 C20 2.5(5) . .
C18 C19 C20 C21 -1.7(5) . .
C19 C20 C21 C16 -1.1(4) . .
C19 C20 C21 C22 175.8(3) . .
O5 C16 C21 C20 -178.4(3) . .
C17 C16 C21 C20 3.1(4) . .
Cs2 C16 C21 C20 -84.7(3) 1_565 .
O5 C16 C21 C22 4.7(4) . .
C17 C16 C21 C22 -173.8(3) . .
Cs2 C16 C21 C22 98.4(3) 1_565 .
N4 N3 C22 C21 177.5(2) . .
V2 N3 C22 C21 -13.6(4) . .
N4 N3 C22 C23 -3.6(4) . .
V2 N3 C22 C23 165.3(2) . .
C20 C21 C22 N3 169.4(3) . .
C16 C21 C22 N3 -13.8(4) . .
C20 C21 C22 C23 -9.4(4) . .
C16 C21 C22 C23 167.3(3) . .
N3 N4 C24 O6 1.7(4) . .
N3 N4 C24 C25 -179.3(2) . .
V2 O6 C24 N4 -8.6(3) . .
Cs2 O6 C24 N4 140.4(2) . .
V2 O6 C24 C25 172.40(18) . .
Cs2 O6 C24 C25 -38.6(4) . .
N4 C24 C25 C30 -165.2(3) . .
O6 C24 C25 C30 13.8(4) . .
N4 C24 C25 C26 16.7(4) . .
O6 C24 C25 C26 -164.3(3) . .
C30 C25 C26 C27 -1.4(4) . .
C24 C25 C26 C27 176.7(3) . .
C25 C26 C27 C28 -0.1(4) . .
C26 C27 C28 C29 1.5(5) . .
C27 C28 C29 C30 -1.4(4) . .
C28 C29 C30 C25 -0.1(4) . .
C26 C25 C30 C29 1.5(4) . .
C24 C25 C30 C29 -176.7(3) . .
V1 O3 Cs1 O7 -157.36(13) . .
Cs2 O3 Cs1 O7 14.47(8) 1_565 .
V1 O3 Cs1 O1W 48.76(12) . .
Cs2 O3 Cs1 O1W -139.41(10) 1_565 .
V1 O3 Cs1 O1W 53.22(17) . 3_656
Cs2 O3 Cs1 O1W -134.95(9) 1_565 3_656
V1 O3 Cs1 O5 153.91(14) . .
Cs2 O3 Cs1 O5 -34.27(7) 1_565 .
V1 O3 Cs1 O4 -34.60(17) . 1_545
Cs2 O3 Cs1 O4 137.23(8) 1_565 1_545
V1 O3 Cs1 O2 -10.96(9) . .
Cs2 O3 Cs1 O2 160.87(12) 1_565 .
V1 O3 Cs1 C2 -87.67(13) . 1_545
Cs2 O3 Cs1 C2 84.16(9) 1_565 1_545
V1 O3 Cs1 O1 -81.93(12) . 1_545
Cs2 O3 Cs1 O1 89.90(8) 1_565 1_545
V1 O3 Cs1 C1 -74.71(12) . 1_545
Cs2 O3 Cs1 C1 97.11(9) 1_565 1_545
V1 O3 Cs1 V2 -179.34(12) . .
Cs2 O3 Cs1 V2 -7.52(7) 1_565 .
Cs2 O3 Cs1 V1 171.83(19) 1_565 .
V2 O7 Cs1 O3 -76.39(10) . .
Cs2 O7 Cs1 O3 141.07(6) . .
V2 O7 Cs1 O1W -26.41(16) . .
Cs2 O7 Cs1 O1W -168.96(7) . .
V2 O7 Cs1 O1W 83.36(11) . 3_656
Cs2 O7 Cs1 O1W -59.19(8) . 3_656
V2 O7 Cs1 O5 -9.59(8) . .
Cs2 O7 Cs1 O5 -152.14(9) . .
V2 O7 Cs1 O4 140.22(9) . 1_545
Cs2 O7 Cs1 O4 -2.33(7) . 1_545
V2 O7 Cs1 O2 -106.66(10) . .
Cs2 O7 Cs1 O2 110.79(6) . .
V2 O7 Cs1 C2 -148.33(12) . 1_545
Cs2 O7 Cs1 C2 69.12(6) . 1_545
V2 O7 Cs1 O1 172.29(11) . 1_545
Cs2 O7 Cs1 O1 29.74(5) . 1_545
V2 O7 Cs1 C1 -166.59(11) . 1_545
Cs2 O7 Cs1 C1 50.87(6) . 1_545
Cs2 O7 Cs1 V2 -142.55(13) . .
V2 O7 Cs1 V1 -84.33(10) . .
Cs2 O7 Cs1 V1 133.12(4) . .
C16 O5 Cs1 O3 -62.4(2) . .
V2 O5 Cs1 O3 108.71(9) . .
C16 O5 Cs1 O7 -163.4(3) . .
V2 O5 Cs1 O7 7.76(6) . .
C16 O5 Cs1 O1W 7.3(2) . .
V2 O5 Cs1 O1W 178.45(8) . .
C16 O5 Cs1 O1W 80.6(2) . 3_656
V2 O5 Cs1 O1W -108.27(8) . 3_656
C16 O5 Cs1 O4 128.7(2) . 1_545
V2 O5 Cs1 O4 -60.14(14) . 1_545
C16 O5 Cs1 O2 -49.7(2) . .
V2 O5 Cs1 O2 121.40(7) . .
C16 O5 Cs1 C2 -123.2(2) . 1_545
V2 O5 Cs1 C2 47.96(9) . 1_545
C16 O5 Cs1 O1 -161.1(2) . 1_545
V2 O5 Cs1 O1 10.09(10) . 1_545
C16 O5 Cs1 C1 -134.0(2) . 1_545
V2 O5 Cs1 C1 37.10(11) . 1_545
C16 O5 Cs1 V2 -171.1(3) . .
C16 O5 Cs1 V1 -53.6(2) . .
V2 O5 Cs1 V1 117.57(7) . .
C9 O2 Cs1 O3 -152.6(3) . .
V1 O2 Cs1 O3 7.84(7) . .
C9 O2 Cs1 O7 -111.0(3) . .
V1 O2 Cs1 O7 49.46(9) . .
C9 O2 Cs1 O1W 109.6(3) . .
V1 O2 Cs1 O1W -89.98(9) . .
C9 O2 Cs1 O1W 60.2(3) . 3_656
V1 O2 Cs1 O1W -139.38(7) . 3_656
C9 O2 Cs1 O5 -168.3(3) . .
V1 O2 Cs1 O5 -7.87(9) . .
C9 O2 Cs1 O4 12.5(3) . 1_545
V1 O2 Cs1 O4 172.89(7) . 1_545
C9 O2 Cs1 C2 -68.9(3) . 1_545
V1 O2 Cs1 C2 91.51(8) . 1_545
C9 O2 Cs1 O1 -35.6(3) . 1_545
V1 O2 Cs1 O1 124.82(7) . 1_545
C9 O2 Cs1 C1 -45.1(3) . 1_545
V1 O2 Cs1 C1 115.34(9) . 1_545
C9 O2 Cs1 V2 -138.2(3) . .
V1 O2 Cs1 V2 22.28(9) . .
C9 O2 Cs1 V1 -160.4(3) . .
O8 V2 Cs1 O3 22.05(10) . .
O7 V2 Cs1 O3 100.46(11) . .
O5 V2 Cs1 O3 -63.79(9) . .
O6 V2 Cs1 O3 162.19(8) . .
N3 V2 Cs1 O3 -110.76(8) . .
Cs2 V2 Cs1 O3 4.59(4) 1_565 .
Cs2 V2 Cs1 O3 128.01(4) . .
O8 V2 Cs1 O7 -78.41(14) . .
O5 V2 Cs1 O7 -164.25(13) . .
O6 V2 Cs1 O7 61.73(12) . .
N3 V2 Cs1 O7 148.78(13) . .
Cs2 V2 Cs1 O7 -95.86(10) 1_565 .
Cs2 V2 Cs1 O7 27.55(10) . .
O8 V2 Cs1 O1W 83.95(10) . .
O7 V2 Cs1 O1W 162.35(11) . .
O5 V2 Cs1 O1W -1.89(9) . .
O6 V2 Cs1 O1W -135.92(8) . .
N3 V2 Cs1 O1W -48.86(9) . .
Cs2 V2 Cs1 O1W 66.49(5) 1_565 .
Cs2 V2 Cs1 O1W -170.10(5) . .
O8 V2 Cs1 O1W 171.36(10) . 3_656
O7 V2 Cs1 O1W -110.23(11) . 3_656
O5 V2 Cs1 O1W 85.52(9) . 3_656
O6 V2 Cs1 O1W -48.50(8) . 3_656
N3 V2 Cs1 O1W 38.55(9) . 3_656
Cs2 V2 Cs1 O1W 153.90(5) 1_565 3_656
Cs2 V2 Cs1 O1W -82.68(5) . 3_656
O8 V2 Cs1 O5 85.84(12) . .
O7 V2 Cs1 O5 164.25(13) . .
O6 V2 Cs1 O5 -134.02(10) . .
N3 V2 Cs1 O5 -46.97(11) . .
Cs2 V2 Cs1 O5 68.38(8) 1_565 .
Cs2 V2 Cs1 O5 -168.20(8) . .
O8 V2 Cs1 O4 -128.54(10) . 1_545
O7 V2 Cs1 O4 -50.13(11) . 1_545
O5 V2 Cs1 O4 145.62(9) . 1_545
O6 V2 Cs1 O4 11.60(8) . 1_545
N3 V2 Cs1 O4 98.65(9) . 1_545
Cs2 V2 Cs1 O4 -146.00(5) 1_565 1_545
Cs2 V2 Cs1 O4 -22.58(5) . 1_545
O8 V2 Cs1 O2 11.02(10) . .
O7 V2 Cs1 O2 89.42(11) . .
O5 V2 Cs1 O2 -74.82(9) . .
O6 V2 Cs1 O2 151.15(8) . .
N3 V2 Cs1 O2 -121.79(8) . .
Cs2 V2 Cs1 O2 -6.44(5) 1_565 .
Cs2 V2 Cs1 O2 116.97(5) . .
O8 V2 Cs1 C2 -49.05(10) . 1_545
O7 V2 Cs1 C2 29.36(11) . 1_545
O5 V2 Cs1 C2 -134.89(9) . 1_545
O6 V2 Cs1 C2 91.09(8) . 1_545
N3 V2 Cs1 C2 178.14(9) . 1_545
Cs2 V2 Cs1 C2 -66.51(5) 1_565 1_545
Cs2 V2 Cs1 C2 56.91(5) . 1_545
O8 V2 Cs1 O1 -86.08(10) . 1_545
O7 V2 Cs1 O1 -7.67(11) . 1_545
O5 V2 Cs1 O1 -171.92(8) . 1_545
O6 V2 Cs1 O1 54.06(7) . 1_545
N3 V2 Cs1 O1 141.11(8) . 1_545
Cs2 V2 Cs1 O1 -103.54(3) 1_565 1_545
Cs2 V2 Cs1 O1 19.88(3) . 1_545
O8 V2 Cs1 C1 -64.67(10) . 1_545
O7 V2 Cs1 C1 13.73(11) . 1_545
O5 V2 Cs1 C1 -150.51(9) . 1_545
O6 V2 Cs1 C1 75.46(8) . 1_545
N3 V2 Cs1 C1 162.52(8) . 1_545
Cs2 V2 Cs1 C1 -82.13(5) 1_565 1_545
Cs2 V2 Cs1 C1 41.28(4) . 1_545
O8 V2 Cs1 V1 21.82(9) . .
O7 V2 Cs1 V1 100.23(10) . .
O5 V2 Cs1 V1 -64.02(8) . .
O6 V2 Cs1 V1 161.96(6) . .
N3 V2 Cs1 V1 -110.99(7) . .
Cs2 V2 Cs1 V1 4.362(10) 1_565 .
Cs2 V2 Cs1 V1 127.776(12) . .
O4 V1 Cs1 O3 102.45(15) . .
O1 V1 Cs1 O3 -22.77(15) . .
O2 V1 Cs1 O3 -162.86(15) . .
N1 V1 Cs1 O3 -136.96(15) . .
Cs2 V1 Cs1 O3 -5.17(12) 1_565 .
Cs1 V1 Cs1 O3 51.58(12) 1_565 .
O4 V1 Cs1 O7 125.60(9) . .
O3 V1 Cs1 O7 23.15(13) . .
O1 V1 Cs1 O7 0.38(9) . .
O2 V1 Cs1 O7 -139.71(8) . .
N1 V1 Cs1 O7 -113.81(9) . .
Cs2 V1 Cs1 O7 17.98(4) 1_565 .
Cs1 V1 Cs1 O7 74.73(4) 1_565 .
O4 V1 Cs1 O1W -22.18(9) . .
O3 V1 Cs1 O1W -124.63(13) . .
O1 V1 Cs1 O1W -147.40(10) . .
O2 V1 Cs1 O1W 72.51(9) . .
N1 V1 Cs1 O1W 98.40(9) . .
Cs2 V1 Cs1 O1W -129.81(5) 1_565 .
Cs1 V1 Cs1 O1W -73.05(5) 1_565 .
O4 V1 Cs1 O1W -40.89(9) . 3_656
O3 V1 Cs1 O1W -143.34(13) . 3_656
O1 V1 Cs1 O1W -166.10(10) . 3_656
O2 V1 Cs1 O1W 53.81(9) . 3_656
N1 V1 Cs1 O1W 79.70(10) . 3_656
Cs2 V1 Cs1 O1W -148.51(5) 1_565 3_656
Cs1 V1 Cs1 O1W -91.75(6) 1_565 3_656
O4 V1 Cs1 O5 78.24(8) . .
O3 V1 Cs1 O5 -24.21(13) . .
O1 V1 Cs1 O5 -46.98(9) . .
O2 V1 Cs1 O5 172.93(8) . .
N1 V1 Cs1 O5 -161.18(9) . .
Cs2 V1 Cs1 O5 -29.39(4) 1_565 .
Cs1 V1 Cs1 O5 27.37(4) 1_565 .
O4 V1 Cs1 O4 -103.09(10) . 1_545
O3 V1 Cs1 O4 154.46(13) . 1_545
O1 V1 Cs1 O4 131.69(9) . 1_545
O2 V1 Cs1 O4 -8.40(9) . 1_545
N1 V1 Cs1 O4 17.50(9) . 1_545
Cs2 V1 Cs1 O4 149.29(4) 1_565 1_545
Cs1 V1 Cs1 O4 -153.96(4) 1_565 1_545
O4 V1 Cs1 O2 -94.69(11) . .
O3 V1 Cs1 O2 162.86(15) . .
O1 V1 Cs1 O2 140.09(11) . .
N1 V1 Cs1 O2 25.89(11) . .
Cs2 V1 Cs1 O2 157.69(8) 1_565 .
Cs1 V1 Cs1 O2 -145.56(8) 1_565 .
O4 V1 Cs1 C2 -172.22(9) . 1_545
O3 V1 Cs1 C2 85.33(13) . 1_545
O1 V1 Cs1 C2 62.56(10) . 1_545
O2 V1 Cs1 C2 -77.53(9) . 1_545
N1 V1 Cs1 C2 -51.63(9) . 1_545
Cs2 V1 Cs1 C2 80.16(5) 1_565 1_545
Cs1 V1 Cs1 C2 136.91(5) 1_565 1_545
O4 V1 Cs1 O1 -153.09(8) . 1_545
O3 V1 Cs1 O1 104.46(13) . 1_545
O1 V1 Cs1 O1 81.70(9) . 1_545
O2 V1 Cs1 O1 -58.40(8) . 1_545
N1 V1 Cs1 O1 -32.50(8) . 1_545
Cs2 V1 Cs1 O1 99.29(3) 1_565 1_545
Cs1 V1 Cs1 O1 156.05(3) 1_565 1_545
O4 V1 Cs1 C1 -153.37(9) . 1_545
O3 V1 Cs1 C1 104.18(13) . 1_545
O1 V1 Cs1 C1 81.41(9) . 1_545
O2 V1 Cs1 C1 -58.68(9) . 1_545
N1 V1 Cs1 C1 -32.79(9) . 1_545
Cs2 V1 Cs1 C1 99.00(4) 1_565 1_545
Cs1 V1 Cs1 C1 155.76(5) 1_565 1_545
O4 V1 Cs1 V2 103.10(8) . .
O3 V1 Cs1 V2 0.65(12) . .
O1 V1 Cs1 V2 -22.11(8) . .
O2 V1 Cs1 V2 -162.20(7) . .
N1 V1 Cs1 V2 -136.31(8) . .
Cs2 V1 Cs1 V2 -4.517(10) 1_565 .
Cs1 V1 Cs1 V2 52.239(18) 1_565 .
V2 O7 Cs2 O2W 81.2(3) . .
Cs1 O7 Cs2 O2W -147.31(18) . .
V2 O7 Cs2 O3 -122.96(13) . 1_545
Cs1 O7 Cs2 O3 8.50(7) . 1_545
V2 O7 Cs2 O1 -164.50(14) . 1_545
Cs1 O7 Cs2 O1 -33.03(5) . 1_545
V2 O7 Cs2 O2W 50.36(13) . 3_546
Cs1 O7 Cs2 O2W -178.18(7) . 3_546
V2 O7 Cs2 O8 -5.99(17) . 1_545
Cs1 O7 Cs2 O8 125.48(6) . 1_545
V2 O7 Cs2 O8 100.28(14) . 3_556
Cs1 O7 Cs2 O8 -128.26(5) . 3_556
V2 O7 Cs2 O6 1.99(10) . .
Cs1 O7 Cs2 O6 133.46(9) . .
V2 O7 Cs2 C17 -71.37(14) . 1_545
Cs1 O7 Cs2 C17 60.10(6) . 1_545
V2 O7 Cs2 C16 -54.88(14) . 1_545
Cs1 O7 Cs2 C16 76.58(6) . 1_545
V2 O7 Cs2 V1 -140.48(13) . 1_545
Cs1 O7 Cs2 V1 -9.01(5) . 1_545
V2 O7 Cs2 Cs2 56.63(15) . 3_546
Cs1 O7 Cs2 Cs2 -171.90(3) . 3_546
C24 O6 Cs2 O2W 46.3(3) . .
V2 O6 Cs2 O2W -160.59(7) . .
C24 O6 Cs2 O7 -154.3(3) . .
V2 O6 Cs2 O7 -1.24(7) . .
C24 O6 Cs2 O3 -72.5(3) . 1_545
V2 O6 Cs2 O3 80.64(8) . 1_545
C24 O6 Cs2 O1 -137.3(3) . 1_545
V2 O6 Cs2 O1 15.82(9) . 1_545
C24 O6 Cs2 O2W 100.3(3) . 3_546
V2 O6 Cs2 O2W -106.57(9) . 3_546
C24 O6 Cs2 O8 19.1(3) . 1_545
V2 O6 Cs2 O8 172.17(7) . 1_545
C24 O6 Cs2 O8 124.5(3) . 3_556
V2 O6 Cs2 O8 -82.42(7) . 3_556
C24 O6 Cs2 C17 -59.9(3) . 1_545
V2 O6 Cs2 C17 93.21(8) . 1_545
C24 O6 Cs2 C16 -37.4(3) . 1_545
V2 O6 Cs2 C16 115.66(8) . 1_545
C24 O6 Cs2 V1 -101.4(3) . 1_545
V2 O6 Cs2 V1 51.68(8) . 1_545
C24 O6 Cs2 Cs2 74.2(3) . 3_546
V2 O6 Cs2 Cs2 -132.74(6) . 3_546
O3 Cs1 O1W Cs1 177.36(8) . 3_656
O7 Cs1 O1W Cs1 125.06(9) . 3_656
O1W Cs1 O1W Cs1 0.0 3_656 3_656
O5 Cs1 O1W Cs1 112.20(7) . 3_656
O4 Cs1 O1W Cs1 -42.74(7) 1_545 3_656
O2 Cs1 O1W Cs1 -131.65(9) . 3_656
C2 Cs1 O1W Cs1 -129.97(7) 1_545 3_656
O1 Cs1 O1W Cs1 -80.37(8) 1_545 3_656
C1 Cs1 O1W Cs1 -103.38(7) 1_545 3_656
V2 Cs1 O1W Cs1 113.10(5) . 3_656
V1 Cs1 O1W Cs1 -165.25(8) . 3_656
O7 Cs2 O2W Cs2 -28.8(2) . 3_546
O3 Cs2 O2W Cs2 173.60(5) 1_545 3_546
O1 Cs2 O2W Cs2 -141.02(5) 1_545 3_546
O2W Cs2 O2W Cs2 0.0 3_546 3_546
O8 Cs2 O2W Cs2 69.35(6) 1_545 3_546
O8 Cs2 O2W Cs2 -48.16(4) 3_556 3_546
O6 Cs2 O2W Cs2 36.08(8) . 3_546
C17 Cs2 O2W Cs2 121.38(6) 1_545 3_546
C16 Cs2 O2W Cs2 106.71(5) 1_545 3_546
V1 Cs2 O2W Cs2 -167.69(3) 1_545 3_546
